data_2237279
loop_
_publ_author_name
'Evans, Stephen J.'
'Renison, C. Alicia'
'Williams, D. Bradley G.'
'Muller, Alfred'

_publ_section_title
;
 <i>P</i>,<i>P</i>-Bis[4-(dimethylamino)phenyl]-<i>N</i>,<i>N</i>-bis(propan-2-yl)phosphinic
 amide
;
_journal_coeditor_code BT6869
_journal_issue 2
_journal_name_full 'Acta Crystallographica Section E'
_journal_page_first o195
_journal_paper_doi 10.1107/S1600536812050398
_journal_volume 69
_journal_year 2013
_chemical_formula_iupac 'C22 H34 N3 O1 P1'
_chemical_formula_moiety 'C22 H34 N3 O1 P1'
_chemical_formula_sum 'C22 H34 N3 O P'
_chemical_formula_weight 387.49
_chemical_name_systematic
;
<i>P</i>,<i>P</i>-Bis[4-(dimethylamino)phenyl]-<i>N</i>,<i>N</i>-
bis(propan-2-yl)phosphinic amide
;
_space_group_IT_number 19
_symmetry_cell_setting orthorhombic
_symmetry_space_group_name_Hall 'P 2ac 2ab'
_symmetry_space_group_name_H-M 'P 21 21 21'
_atom_sites_solution_hydrogens geom
_atom_sites_solution_primary direct
_atom_sites_solution_secondary difmap
_audit_creation_method 'WinGX routine CIF_UPDATE'
_cell_angle_alpha 90
_cell_angle_beta 90
_cell_angle_gamma 90
_cell_formula_units_Z 4
_cell_length_a 6.2960(4)
_cell_length_b 16.6389(8)
_cell_length_c 19.9475(11)
_cell_measurement_reflns_used 3113
_cell_measurement_temperature 100(2)
_cell_measurement_theta_max 25.87
_cell_measurement_theta_min 2.38
_cell_volume 2089.7(2)
_computing_cell_refinement 'SAINT-Plus (Bruker, 2004)'
_computing_data_collection 'APEX2 (Bruker, 2005)'
_computing_data_reduction 'SAINT-Plus and XPREP (Bruker, 2004)'
_computing_molecular_graphics 'DIAMOND (Brandenburg & Putz, 2005)'
_computing_publication_material 'publCIF (Westrip, 2010) and WinGX (Farrugia, 2012)'
_computing_structure_refinement 'SHELXL97 (Sheldrick, 2008)'
_computing_structure_solution 'SIR97 (Altomare <i>et al.</i>, 1999)'
_diffrn_ambient_temperature 100(2)
_diffrn_measured_fraction_theta_full 0.999
_diffrn_measured_fraction_theta_max 0.999
_diffrn_measurement_device_type 'Bruker X8 APEXII 4K KappaCCD'
_diffrn_measurement_method '\f and \w'
_diffrn_radiation_monochromator graphite
_diffrn_radiation_type MoK\a
_diffrn_radiation_wavelength 0.71073
_diffrn_reflns_av_R_equivalents 0.0736
_diffrn_reflns_limit_h_max 8
_diffrn_reflns_limit_h_min -4
_diffrn_reflns_limit_k_max 22
_diffrn_reflns_limit_k_min -19
_diffrn_reflns_limit_l_max 26
_diffrn_reflns_limit_l_min -26
_diffrn_reflns_number 18896
_diffrn_reflns_theta_full 28.33
_diffrn_reflns_theta_max 28.33
_diffrn_reflns_theta_min 1.59
_diffrn_standards_decay_% 0
_diffrn_standards_interval_count 0
_diffrn_standards_interval_time 0
_diffrn_standards_number 0
_exptl_absorpt_coefficient_mu 0.148
_exptl_absorpt_correction_T_max 0.9853
_exptl_absorpt_correction_T_min 0.9810
_exptl_absorpt_correction_type multi-scan
_exptl_absorpt_process_details
;
(SADABS; Bruker, 2004)
;
_exptl_crystal_colour colourless
_exptl_crystal_density_diffrn 1.232
_exptl_crystal_density_method 'not measured'
_exptl_crystal_description prism
_exptl_crystal_F_000 840
_exptl_crystal_size_max 0.13
_exptl_crystal_size_mid 0.11
_exptl_crystal_size_min 0.1
_refine_diff_density_max 0.304
_refine_diff_density_min -0.349
_refine_ls_abs_structure_details 'Flack (1983), 2224 Friedel pairs'
_refine_ls_abs_structure_Flack 0.11(10)
_refine_ls_extinction_method none
_refine_ls_goodness_of_fit_ref 1.036
_refine_ls_hydrogen_treatment constr
_refine_ls_matrix_type full
_refine_ls_number_parameters 252
_refine_ls_number_reflns 5212
_refine_ls_number_restraints 0
_refine_ls_restrained_S_all 1.036
_refine_ls_R_factor_all 0.0832
_refine_ls_R_factor_gt 0.0502
_refine_ls_shift/su_max 0.002
_refine_ls_shift/su_mean 0
_refine_ls_structure_factor_coef Fsqd
_refine_ls_weighting_details 'calc w=1/[\s^2^(Fo^2^)+(0.0467P)^2^] where P=(Fo^2^+2Fc^2^)/3'
_refine_ls_weighting_scheme calc
_refine_ls_wR_factor_ref 0.1098
_reflns_number_gt 3840
_reflns_number_total 5212
_reflns_threshold_expression I>2sigma(I)
_cod_data_source_file bt6869.cif
_cod_data_source_block I
_cod_database_code 2237279
_cod_database_fobs_code 2237279

loop_
_symmetry_equiv_pos_as_xyz
'x, y, z'
'-x+1/2, -y, z+1/2'
'-x, y+1/2, -z+1/2'
'x+1/2, -y+1/2, -z'

loop_
_atom_site_type_symbol
_atom_site_label
_atom_site_fract_x
_atom_site_fract_y
_atom_site_fract_z
_atom_site_U_iso_or_equiv
_atom_site_adp_type
_atom_site_calc_flag
_atom_site_refinement_flags
_atom_site_occupancy
C C11 0.7556(4) -0.08285(14) 0.92323(10) 0.0145(5) Uani d . 1
C C12 0.9663(4) -0.10305(14) 0.91217(10) 0.0161(5) Uani d . 1
H H12 1.0688 -0.0615 0.9079 0.019 Uiso calc R 1
C C13 1.0314(4) -0.18282(14) 0.90711(11) 0.0161(5) Uani d . 1
H H13 1.1769 -0.1948 0.8994 0.019 Uiso calc R 1
C C14 0.8830(4) -0.24597(13) 0.91337(10) 0.0162(5) Uani d . 1
C C15 0.6722(4) -0.22578(13) 0.92635(11) 0.0166(5) Uani d . 1
H H15 0.5697 -0.2671 0.9322 0.02 Uiso calc R 1
C C16 0.6103(4) -0.14573(14) 0.93076(11) 0.0164(5) Uani d . 1
H H16 0.4654 -0.1334 0.9391 0.02 Uiso calc R 1
C C17 0.7881(4) -0.38862(14) 0.91197(13) 0.0247(6) Uani d . 1
H H17A 0.6801 -0.382 0.877 0.037 Uiso calc R 1
H H17B 0.7206 -0.386 0.9562 0.037 Uiso calc R 1
H H17C 0.858 -0.4409 0.9065 0.037 Uiso calc R 1
C C18 1.1650(5) -0.34575(14) 0.89615(11) 0.0208(6) Uani d . 1
H H18A 1.2488 -0.328 0.9348 0.031 Uiso calc R 1
H H18B 1.218 -0.3195 0.8555 0.031 Uiso calc R 1
H H18C 1.1775 -0.4042 0.8913 0.031 Uiso calc R 1
C C21 0.7295(4) 0.05075(13) 1.01511(11) 0.0145(5) Uani d . 1
C C22 0.9324(4) 0.04153(13) 1.04203(11) 0.0152(5) Uani d . 1
H H22 1.0411 0.0179 1.0155 0.018 Uiso calc R 1
C C23 0.9787(4) 0.06615(14) 1.10679(10) 0.0177(5) Uani d . 1
H H23 1.1183 0.059 1.1239 0.021 Uiso calc R 1
C C24 0.8226(4) 0.10145(13) 1.14755(11) 0.0171(5) Uani d . 1
C C25 0.6184(4) 0.10968(14) 1.12077(11) 0.0181(6) Uani d . 1
H H25 0.5091 0.1328 1.1474 0.022 Uiso calc R 1
C C26 0.5730(4) 0.08471(13) 1.05623(11) 0.0166(5) Uani d . 1
H H26 0.4328 0.0907 1.0394 0.02 Uiso calc R 1
C C27 0.7173(5) 0.17979(17) 1.24584(12) 0.0276(7) Uani d . 1
H H27A 0.5815 0.1519 1.2517 0.041 Uiso calc R 1
H H27B 0.6955 0.2282 1.2187 0.041 Uiso calc R 1
H H27C 0.7739 0.1949 1.2898 0.041 Uiso calc R 1
C C28 1.0833(4) 0.12767(16) 1.23701(12) 0.0253(6) Uani d . 1
H H28A 1.163 0.1708 1.2149 0.038 Uiso calc R 1
H H28B 1.1508 0.0759 1.2273 0.038 Uiso calc R 1
H H28C 1.0826 0.1368 1.2855 0.038 Uiso calc R 1
C C31 0.8422(4) 0.15896(13) 0.88452(11) 0.0178(5) Uani d . 1
H H31 0.8743 0.1784 0.8382 0.021 Uiso calc R 1
C C32 0.6577(5) 0.21017(14) 0.90928(13) 0.0262(6) Uani d . 1
H H32A 0.6189 0.1936 0.9548 0.039 Uiso calc R 1
H H32B 0.5355 0.203 0.8794 0.039 Uiso calc R 1
H H32C 0.6999 0.2669 0.9095 0.039 Uiso calc R 1
C C33 1.0435(5) 0.17255(15) 0.92493(13) 0.0276(6) Uani d . 1
H H33A 1.151 0.133 0.9117 0.041 Uiso calc R 1
H H33B 1.0121 0.1665 0.9728 0.041 Uiso calc R 1
H H33C 1.0973 0.2269 0.9164 0.041 Uiso calc R 1
C C34 0.7688(4) 0.04290(14) 0.80697(11) 0.0187(6) Uani d . 1
H H34 0.7268 -0.015 0.8093 0.022 Uiso calc R 1
C C35 0.5943(4) 0.08600(16) 0.76836(12) 0.0248(6) Uani d . 1
H H35A 0.6317 0.1428 0.7633 0.037 Uiso calc R 1
H H35B 0.46 0.0815 0.7929 0.037 Uiso calc R 1
H H35C 0.5786 0.0614 0.724 0.037 Uiso calc R 1
C C36 0.9802(4) 0.04601(15) 0.77057(12) 0.0244(6) Uani d . 1
H H36A 1.0882 0.0181 0.7972 0.037 Uiso calc R 1
H H36B 1.0225 0.1022 0.7642 0.037 Uiso calc R 1
H H36C 0.9663 0.0198 0.7268 0.037 Uiso calc R 1
N N1 0.9457(4) -0.32461(12) 0.90623(10) 0.0226(5) Uani d . 1
N N2 0.8668(4) 0.12702(12) 1.21223(9) 0.0207(5) Uani d . 1
N N3 0.7898(3) 0.07164(11) 0.87759(9) 0.0155(5) Uani d . 1
O O1 0.4187(3) 0.01727(9) 0.92616(7) 0.0194(4) Uani d . 1
P P1 0.65325(10) 0.01773(4) 0.93260(3) 0.01474(14) Uani d . 1

loop_
_atom_site_aniso_label
_atom_site_aniso_U_11
_atom_site_aniso_U_22
_atom_site_aniso_U_33
_atom_site_aniso_U_12
_atom_site_aniso_U_13
_atom_site_aniso_U_23
C11 0.0215(13) 0.0097(11) 0.0122(11) -0.0013(9) 0.0018(10) -0.0008(9)
C12 0.0240(14) 0.0117(12) 0.0127(10) -0.0043(11) -0.0032(10) -0.0016(9)
C13 0.0190(14) 0.0140(12) 0.0154(10) 0.0026(10) -0.0004(10) -0.0007(9)
C14 0.0266(16) 0.0102(11) 0.0116(9) -0.0017(10) -0.0041(10) 0.0009(8)
C15 0.0230(14) 0.0112(11) 0.0155(11) -0.0054(11) -0.0008(11) 0.0017(9)
C16 0.0186(14) 0.0163(12) 0.0142(10) -0.0017(10) 0.0001(11) -0.0004(9)
C17 0.0333(17) 0.0087(12) 0.0322(14) -0.0014(11) -0.0030(12) -0.0009(11)
C18 0.0296(16) 0.0118(12) 0.0209(12) 0.0017(12) -0.0001(12) -0.0014(9)
C21 0.0254(15) 0.0054(12) 0.0126(10) -0.0044(10) 0.0026(10) 0.0009(8)
C22 0.0206(14) 0.0071(11) 0.0179(11) 0.0009(10) 0.0039(10) -0.0003(8)
C23 0.0223(15) 0.0129(12) 0.0179(11) 0.0005(11) -0.0009(10) 0.0030(9)
C24 0.0287(16) 0.0089(11) 0.0136(10) -0.0022(11) 0.0018(10) 0.0017(8)
C25 0.0249(16) 0.0132(12) 0.0163(11) 0.0000(11) 0.0057(11) 0.0028(9)
C26 0.0208(14) 0.0109(12) 0.0180(11) 0.0002(10) 0.0003(10) 0.0043(9)
C27 0.0339(19) 0.0338(16) 0.0152(12) 0.0073(13) -0.0013(11) -0.0078(11)
C28 0.0310(18) 0.0296(16) 0.0153(11) 0.0006(12) -0.0012(11) -0.0011(10)
C31 0.0291(15) 0.0079(11) 0.0165(10) -0.0023(11) 0.0022(11) 0.0011(8)
C32 0.0367(17) 0.0144(13) 0.0275(12) 0.0034(13) 0.0108(13) 0.0031(10)
C33 0.0352(17) 0.0160(13) 0.0317(14) -0.0079(12) -0.0089(14) 0.0037(11)
C34 0.0268(15) 0.0137(13) 0.0157(11) -0.0002(11) -0.0012(11) -0.0018(9)
C35 0.0324(17) 0.0232(15) 0.0187(12) -0.0005(12) -0.0038(11) 0.0011(10)
C36 0.0325(17) 0.0218(14) 0.0189(12) -0.0001(12) 0.0047(12) -0.0028(10)
N1 0.0260(13) 0.0086(10) 0.0331(11) -0.0005(9) -0.0009(10) -0.0024(9)
N2 0.0266(13) 0.0231(12) 0.0124(9) 0.0042(10) 0.0003(9) -0.0037(8)
N3 0.0267(13) 0.0081(10) 0.0118(9) -0.0036(9) 0.0004(8) -0.0021(8)
O1 0.0211(10) 0.0136(8) 0.0235(8) 0.0005(7) -0.0008(7) -0.0014(7)
P1 0.0209(3) 0.0094(3) 0.0140(3) 0.0000(3) -0.0002(3) -0.0005(2)

loop_
_atom_type_symbol
_atom_type_description
_atom_type_scat_dispersion_real
_atom_type_scat_dispersion_imag
_atom_type_scat_source
C C 0.0033 0.0016 'International Tables Vol C Tables 4.2.6.8 and 6.1.1.4'
H H 0 0 'International Tables Vol C Tables 4.2.6.8 and 6.1.1.4'
N N 0.0061 0.0033 'International Tables Vol C Tables 4.2.6.8 and 6.1.1.4'
O O 0.0106 0.006 'International Tables Vol C Tables 4.2.6.8 and 6.1.1.4'
P P 0.1023 0.0942 'International Tables Vol C Tables 4.2.6.8 and 6.1.1.4'

loop_
_geom_angle_atom_site_label_1
_geom_angle_atom_site_label_2
_geom_angle_atom_site_label_3
_geom_angle
C12 C11 C16 117.5(2)
C12 C11 P1 125.71(18)
C16 C11 P1 116.71(19)
C11 C12 C13 121.6(2)
C11 C12 H12 119.2
C13 C12 H12 119.2
C12 C13 C14 120.5(2)
C12 C13 H13 119.7
C14 C13 H13 119.7
N1 C14 C15 121.5(2)
N1 C14 C13 120.6(2)
C15 C14 C13 117.9(2)
C16 C15 C14 120.6(2)
C16 C15 H15 119.7
C14 C15 H15 119.7
C15 C16 C11 121.8(2)
C15 C16 H16 119.1
C11 C16 H16 119.1
N1 C17 H17A 109.5
N1 C17 H17B 109.5
H17A C17 H17B 109.5
N1 C17 H17C 109.5
H17A C17 H17C 109.5
H17B C17 H17C 109.5
N1 C18 H18A 109.5
N1 C18 H18B 109.5
H18A C18 H18B 109.5
N1 C18 H18C 109.5
H18A C18 H18C 109.5
H18B C18 H18C 109.5
C22 C21 C26 117.6(2)
C22 C21 P1 124.24(18)
C26 C21 P1 118.10(19)
C23 C22 C21 121.2(2)
C23 C22 H22 119.4
C21 C22 H22 119.4
C22 C23 C24 121.1(2)
C22 C23 H23 119.5
C24 C23 H23 119.5
N2 C24 C25 120.6(2)
N2 C24 C23 121.8(2)
C25 C24 C23 117.6(2)
C26 C25 C24 121.0(2)
C26 C25 H25 119.5
C24 C25 H25 119.5
C25 C26 C21 121.4(2)
C25 C26 H26 119.3
C21 C26 H26 119.3
N2 C27 H27A 109.5
N2 C27 H27B 109.5
H27A C27 H27B 109.5
N2 C27 H27C 109.5
H27A C27 H27C 109.5
H27B C27 H27C 109.5
N2 C28 H28A 109.5
N2 C28 H28B 109.5
H28A C28 H28B 109.5
N2 C28 H28C 109.5
H28A C28 H28C 109.5
H28B C28 H28C 109.5
N3 C31 C33 112.16(19)
N3 C31 C32 113.9(2)
C33 C31 C32 112.4(2)
N3 C31 H31 105.9
C33 C31 H31 105.9
C32 C31 H31 105.9
C31 C32 H32A 109.5
C31 C32 H32B 109.5
H32A C32 H32B 109.5
C31 C32 H32C 109.5
H32A C32 H32C 109.5
H32B C32 H32C 109.5
C31 C33 H33A 109.5
C31 C33 H33B 109.5
H33A C33 H33B 109.5
C31 C33 H33C 109.5
H33A C33 H33C 109.5
H33B C33 H33C 109.5
N3 C34 C36 111.3(2)
N3 C34 C35 113.0(2)
C36 C34 C35 112.0(2)
N3 C34 H34 106.7
C36 C34 H34 106.7
C35 C34 H34 106.7
C34 C35 H35A 109.5
C34 C35 H35B 109.5
H35A C35 H35B 109.5
C34 C35 H35C 109.5
H35A C35 H35C 109.5
H35B C35 H35C 109.5
C34 C36 H36A 109.5
C34 C36 H36B 109.5
H36A C36 H36B 109.5
C34 C36 H36C 109.5
H36A C36 H36C 109.5
H36B C36 H36C 109.5
C14 N1 C18 121.5(2)
C14 N1 C17 119.4(2)
C18 N1 C17 119.0(2)
C24 N2 C28 120.5(2)
C24 N2 C27 119.1(2)
C28 N2 C27 116.6(2)
C34 N3 C31 114.68(17)
C34 N3 P1 113.89(16)
C31 N3 P1 125.34(15)
O1 P1 N3 117.53(10)
O1 P1 C21 110.27(11)
N3 P1 C21 107.57(11)
O1 P1 C11 110.03(11)
N3 P1 C11 104.36(11)
C21 P1 C11 106.42(11)

loop_
_geom_bond_atom_site_label_1
_geom_bond_atom_site_label_2
_geom_bond_distance
C11 C12 1.386(3)
C11 C16 1.398(3)
C11 P1 1.803(2)
C12 C13 1.393(3)
C12 H12 0.95
C13 C14 1.412(3)
C13 H13 0.95
C14 N1 1.374(3)
C14 C15 1.393(3)
C15 C16 1.391(3)
C15 H15 0.95
C16 H16 0.95
C17 N1 1.460(3)
C17 H17A 0.98
C17 H17B 0.98
C17 H17C 0.98
C18 N1 1.439(3)
C18 H18A 0.98
C18 H18B 0.98
C18 H18C 0.98
C21 C22 1.395(3)
C21 C26 1.401(3)
C21 P1 1.800(2)
C22 C23 1.386(3)
C22 H22 0.95
C23 C24 1.404(3)
C23 H23 0.95
C24 N2 1.387(3)
C24 C25 1.399(3)
C25 C26 1.383(3)
C25 H25 0.95
C26 H26 0.95
C27 N2 1.451(3)
C27 H27A 0.98
C27 H27B 0.98
C27 H27C 0.98
C28 N2 1.450(3)
C28 H28A 0.98
C28 H28B 0.98
C28 H28C 0.98
C31 N3 1.496(3)
C31 C33 1.519(4)
C31 C32 1.523(4)
C31 H31 1
C32 H32A 0.98
C32 H32B 0.98
C32 H32C 0.98
C33 H33A 0.98
C33 H33B 0.98
C33 H33C 0.98
C34 N3 1.493(3)
C34 C36 1.517(4)
C34 C35 1.521(3)
C34 H34 1
C35 H35A 0.98
C35 H35B 0.98
C35 H35C 0.98
C36 H36A 0.98
C36 H36B 0.98
C36 H36C 0.98
N3 P1 1.658(2)
O1 P1 1.4825(17)

loop_
_geom_hbond_atom_site_label_D
_geom_hbond_atom_site_label_H
_geom_hbond_atom_site_label_A
_geom_hbond_site_symmetry_A
_geom_hbond_distance_DH
_geom_hbond_distance_HA
_geom_hbond_distance_DA
_geom_hbond_angle_DHA
C12 H12 O1 1_655 0.95 2.59 3.493(3) 159.1
C33 H33A O1 1_655 0.98 2.58 3.501(3) 157.5
C18 H18A Cg1 3_565 0.98 2.96 3.821(2) 148
C18 H18C Cg2 3_565 0.98 2.97 3.915(3) 162
C27 H27C Cg1 2_564 0.98 2.69 3.468(3) 137

loop_
_geom_torsion_atom_site_label_1
_geom_torsion_atom_site_label_2
_geom_torsion_atom_site_label_3
_geom_torsion_atom_site_label_4
_geom_torsion
C16 C11 C12 C13 1.5(3)
P1 C11 C12 C13 178.49(16)
C11 C12 C13 C14 -0.2(3)
C12 C13 C14 N1 177.9(2)
C12 C13 C14 C15 -1.6(3)
N1 C14 C15 C16 -177.4(2)
C13 C14 C15 C16 2.0(3)
C14 C15 C16 C11 -0.8(3)
C12 C11 C16 C15 -1.0(3)
P1 C11 C16 C15 -178.30(17)
C26 C21 C22 C23 -0.9(3)
P1 C21 C22 C23 -177.98(17)
C21 C22 C23 C24 -0.2(3)
C22 C23 C24 N2 -179.4(2)
C22 C23 C24 C25 1.0(3)
N2 C24 C25 C26 179.7(2)
C23 C24 C25 C26 -0.7(3)
C24 C25 C26 C21 -0.4(3)
C22 C21 C26 C25 1.2(3)
P1 C21 C26 C25 178.44(17)
C15 C14 N1 C18 -176.9(2)
C13 C14 N1 C18 3.7(3)
C15 C14 N1 C17 0.3(3)
C13 C14 N1 C17 -179.1(2)
C25 C24 N2 C28 -172.3(2)
C23 C24 N2 C28 8.1(3)
C25 C24 N2 C27 -15.2(3)
C23 C24 N2 C27 165.3(2)
C36 C34 N3 C31 66.8(3)
C35 C34 N3 C31 -60.2(3)
C36 C34 N3 P1 -139.05(18)
C35 C34 N3 P1 93.9(2)
C33 C31 N3 C34 -123.5(2)
C32 C31 N3 C34 107.4(2)
C33 C31 N3 P1 85.7(3)
C32 C31 N3 P1 -43.4(3)
C34 N3 P1 O1 -63.71(19)
C31 N3 P1 O1 87.2(2)
C34 N3 P1 C21 171.21(16)
C31 N3 P1 C21 -37.9(2)
C34 N3 P1 C11 58.44(18)
C31 N3 P1 C11 -150.6(2)
C22 C21 P1 O1 165.50(18)
C26 C21 P1 O1 -11.5(2)
C22 C21 P1 N3 -65.2(2)
C26 C21 P1 N3 117.78(18)
C22 C21 P1 C11 46.2(2)
C26 C21 P1 C11 -130.84(18)
C12 C11 P1 O1 165.47(17)
C16 C11 P1 O1 -17.5(2)
C12 C11 P1 N3 38.5(2)
C16 C11 P1 N3 -144.44(17)
C12 C11 P1 C21 -75.1(2)
C16 C11 P1 C21 101.96(19)

loop_
_cod_related_entry_id
_cod_related_entry_database
_cod_related_entry_code
1 ChemSpider 30658296
